data_4507105
loop_
_publ_author_name
'Aaker\"oy, Christer B.'
'Hurley, Evan P.'
'Desper, John'

_publ_section_title
;
 Modulating Supramolecular Reactivity Using Covalent
 &#x201C;Switches&#x201D; on a Pyrazole Platform
;
_journal_issue 11
_journal_name_full 'Crystal Growth &amp; Design'
_journal_page_first 5806
_journal_paper_doi 10.1021/cg301391s
_journal_volume 12
_journal_year 2012
_chemical_formula_moiety
;
(C3 H3 N2 Br) (C7 H4 N2 O6)
;
_chemical_formula_sum 'C10 H7 Br N4 O6'
_chemical_formula_weight 359.11
_chemical_name_systematic
;
EH-4-97-4 4-Br-pyrazole, 3,5-(NO2)2-PhCOOH
;
_space_group_IT_number 2
_symmetry_cell_setting triclinic
_symmetry_space_group_name_Hall '-P 1'
_symmetry_space_group_name_H-M 'P -1'
_atom_sites_solution_hydrogens geom
_atom_sites_solution_primary direct
_atom_sites_solution_secondary difmap
_audit_creation_method SHELXL-97
_cell_angle_alpha 117.048(4)
_cell_angle_beta 90.413(5)
_cell_angle_gamma 90.972(4)
_cell_formula_units_Z 4
_cell_length_a 7.6597(9)
_cell_length_b 13.4779(16)
_cell_length_c 13.7575(16)
_cell_measurement_reflns_used 9979
_cell_measurement_temperature 120(2)
_cell_measurement_theta_max 32.76
_cell_measurement_theta_min 2.97
_cell_volume 1264.6(3)
_computing_cell_refinement 'Bruker SAINT'
_computing_data_collection 'Bruker APEX2'
_computing_data_reduction 'Bruker SAINT'
_computing_molecular_graphics 'Bruker SHELXTL'
_computing_publication_material 'Bruker SHELXTL'
_computing_structure_refinement 'SHELXL-97 (Sheldrick, 2008)'
_computing_structure_solution 'SHELXS-97 (Sheldrick, 2008)'
_diffrn_ambient_temperature 120(2)
_diffrn_measured_fraction_theta_full 0.952
_diffrn_measured_fraction_theta_max 0.817
_diffrn_measurement_device_type 'Bruker APEX-II CCD'
_diffrn_measurement_method '\f and \w scans'
_diffrn_radiation_monochromator graphite
_diffrn_radiation_source 'fine-focus sealed tube'
_diffrn_radiation_type MoK\a
_diffrn_radiation_wavelength 0.71073
_diffrn_reflns_av_R_equivalents 0.0459
_diffrn_reflns_av_sigmaI/netI 0.0538
_diffrn_reflns_limit_h_max 11
_diffrn_reflns_limit_h_min -11
_diffrn_reflns_limit_k_max 20
_diffrn_reflns_limit_k_min -19
_diffrn_reflns_limit_l_max 20
_diffrn_reflns_limit_l_min -20
_diffrn_reflns_number 21474
_diffrn_reflns_theta_full 27.50
_diffrn_reflns_theta_max 33.21
_diffrn_reflns_theta_min 1.66
_exptl_absorpt_coefficient_mu 3.287
_exptl_absorpt_correction_T_max 0.6938
_exptl_absorpt_correction_T_min 0.5059
_exptl_absorpt_correction_type multi-scan
_exptl_absorpt_process_details SADABS
_exptl_crystal_colour colourless
_exptl_crystal_density_diffrn 1.886
_exptl_crystal_density_method 'not measured'
_exptl_crystal_description prism
_exptl_crystal_F_000 712
_exptl_crystal_size_max 0.24
_exptl_crystal_size_mid 0.18
_exptl_crystal_size_min 0.12
_refine_diff_density_max 1.703
_refine_diff_density_min -1.779
_refine_diff_density_rms 0.158
_refine_ls_extinction_method none
_refine_ls_goodness_of_fit_ref 1.068
_refine_ls_hydrogen_treatment mixed
_refine_ls_matrix_type full
_refine_ls_number_parameters 392
_refine_ls_number_reflns 7922
_refine_ls_number_restraints 0
_refine_ls_restrained_S_all 1.068
_refine_ls_R_factor_all 0.0729
_refine_ls_R_factor_gt 0.0540
_refine_ls_shift/su_max 0.001
_refine_ls_shift/su_mean 0.000
_refine_ls_structure_factor_coef Fsqd
_refine_ls_weighting_details 'calc w=1/[\s^2^(Fo^2^)+(0.0900P)^2^+2.0000P] where P=(Fo^2^+2Fc^2^)/3'
_refine_ls_weighting_scheme calc
_refine_ls_wR_factor_gt 0.1471
_refine_ls_wR_factor_ref 0.1677
_reflns_number_gt 6087
_reflns_number_total 7922
_reflns_threshold_expression >2sigma(I)
_cod_data_source_file cg301391s_si_002.cif
_cod_data_source_block 1.Br:N
_cod_depositor_comments
;
The following automatic conversions were performed:

'_symmetry_cell_setting' value 'Triclinic' changed to 'triclinic'
according to /home/saulius/struct/CIF-dictionaries/cif_core.dic
dictionary named 'cif_core.dic' version 2.4.2 from 2011-04-26.

Automatic conversion script
Id: cif_fix_values 1891 2012-01-12 08:04:46Z andrius 
;
_cod_original_sg_symbol_H-M P-1
_cod_database_code 4507105

loop_
_symmetry_equiv_pos_as_xyz
'x, y, z'
'-x, -y, -z'

loop_
_atom_site_label
_atom_site_type_symbol
_atom_site_fract_x
_atom_site_fract_y
_atom_site_fract_z
_atom_site_U_iso_or_equiv
_atom_site_adp_type
_atom_site_occupancy
_atom_site_symmetry_multiplicity
_atom_site_calc_flag
_atom_site_refinement_flags
Br1_1 Br 1.11061(5) 0.16742(3) 0.09415(3) 0.02705(11) Uani 1 1 d .
N11_1 N 0.8880(5) 0.3744(3) -0.0025(3) 0.0240(6) Uani 1 1 d .
H11_1 H 0.851(6) 0.399(4) -0.047(4) 0.029 Uiso 1 1 d .
N12_1 N 0.8770(5) 0.4409(3) 0.1060(2) 0.0244(6) Uani 1 1 d .
C13_1 C 0.9501(5) 0.3836(3) 0.1532(3) 0.0242(7) Uani 1 1 d .
H13_1 H 0.9620 0.4091 0.2297 0.029 Uiso 1 1 calc R
C14_1 C 1.0063(5) 0.2811(3) 0.0732(3) 0.0223(7) Uani 1 1 d .
C15_1 C 0.9640(5) 0.2774(3) -0.0264(3) 0.0226(7) Uani 1 1 d .
H15_1 H 0.9846 0.2184 -0.0969 0.027 Uiso 1 1 calc R
C21_1 C 0.5670(5) 0.7023(3) 0.0316(3) 0.0217(6) Uani 1 1 d .
C27_1 C 0.6575(5) 0.6051(3) 0.0333(3) 0.0220(6) Uani 1 1 d .
O21_1 O 0.7076(4) 0.6232(2) 0.1325(2) 0.0267(6) Uani 1 1 d .
H21_1 H 0.766(7) 0.566(4) 0.127(4) 0.032 Uiso 1 1 d .
O22_1 O 0.6818(4) 0.5199(2) -0.0503(2) 0.0254(5) Uani 1 1 d .
C22_1 C 0.5075(5) 0.6907(3) -0.0692(3) 0.0234(7) Uani 1 1 d .
H22_1 H 0.5222 0.6231 -0.1338 0.028 Uiso 1 1 calc R
C23_1 C 0.4267(5) 0.7799(3) -0.0727(3) 0.0225(7) Uani 1 1 d .
N23_1 N 0.3701(4) 0.7690(3) -0.1797(3) 0.0271(6) Uani 1 1 d .
O23_1 O 0.3883(5) 0.6784(3) -0.2595(2) 0.0382(7) Uani 1 1 d .
O24_1 O 0.3074(5) 0.8500(3) -0.1837(3) 0.0377(7) Uani 1 1 d .
C24_1 C 0.4012(5) 0.8805(3) 0.0191(3) 0.0234(7) Uani 1 1 d .
H24_1 H 0.3446 0.9406 0.0150 0.028 Uiso 1 1 calc R
C25_1 C 0.4630(5) 0.8879(3) 0.1170(3) 0.0223(7) Uani 1 1 d .
N25_1 N 0.4416(4) 0.9943(2) 0.2165(3) 0.0246(6) Uani 1 1 d .
O25_1 O 0.3467(4) 1.0634(3) 0.2109(3) 0.0387(7) Uani 1 1 d .
O26_1 O 0.5228(4) 1.0078(2) 0.2990(2) 0.0294(6) Uani 1 1 d .
C26_1 C 0.5456(5) 0.8020(3) 0.1264(3) 0.0206(6) Uani 1 1 d .
H26_1 H 0.5864 0.8106 0.1953 0.025 Uiso 1 1 calc R
Br2_2 Br 0.61590(5) 0.82541(3) 0.41393(3) 0.02685(11) Uani 1 1 d .
N11_2 N 0.3821(5) 0.6188(2) 0.5099(2) 0.0224(6) Uani 1 1 d .
H11_2 H 0.334(7) 0.602(4) 0.548(4) 0.027 Uiso 1 1 d .
N12_2 N 0.3653(5) 0.5520(2) 0.4015(2) 0.0237(6) Uani 1 1 d .
C13_2 C 0.4409(5) 0.6091(3) 0.3543(3) 0.0237(7) Uani 1 1 d .
H13_2 H 0.4501 0.5836 0.2779 0.028 Uiso 1 1 calc R
C14_2 C 0.5047(5) 0.7128(3) 0.4353(3) 0.0203(6) Uani 1 1 d .
C15_2 C 0.4634(5) 0.7160(3) 0.5336(3) 0.0237(7) Uani 1 1 d .
H15_2 H 0.4877 0.7753 0.6042 0.028 Uiso 1 1 calc R
C21_2 C 0.0459(5) 0.2918(3) 0.4769(3) 0.0215(6) Uani 1 1 d .
C27_2 C 0.1387(5) 0.3894(3) 0.4749(3) 0.0220(6) Uani 1 1 d .
O21_2 O 0.1882(4) 0.3706(2) 0.3770(2) 0.0251(5) Uani 1 1 d .
H21_2 H 0.237(7) 0.430(4) 0.377(4) 0.030 Uiso 1 1 d .
O22_2 O 0.1672(4) 0.4751(2) 0.5586(2) 0.0262(5) Uani 1 1 d .
C22_2 C -0.0140(5) 0.3023(3) 0.5770(3) 0.0224(7) Uani 1 1 d .
H22_2 H 0.0006 0.3708 0.6415 0.027 Uiso 1 1 calc R
C23_2 C -0.0951(5) 0.2113(3) 0.5805(3) 0.0224(7) Uani 1 1 d .
N23_2 N -0.1565(5) 0.2230(3) 0.6859(3) 0.0269(6) Uani 1 1 d .
O23_2 O -0.1348(5) 0.3144(3) 0.7658(2) 0.0370(7) Uani 1 1 d .
O24_2 O -0.2246(4) 0.1415(3) 0.6886(2) 0.0329(6) Uani 1 1 d .
C24_2 C -0.1192(5) 0.1101(3) 0.4886(3) 0.0211(6) Uani 1 1 d .
H24_2 H -0.1753 0.0484 0.4921 0.025 Uiso 1 1 calc R
C25_2 C -0.0576(5) 0.1029(3) 0.3912(3) 0.0205(6) Uani 1 1 d .
N25_2 N -0.0775(4) -0.0053(2) 0.2924(2) 0.0235(6) Uani 1 1 d .
O25_2 O -0.1298(4) -0.0857(2) 0.3033(2) 0.0277(6) Uani 1 1 d .
O26_2 O -0.0380(5) -0.0084(2) 0.2051(2) 0.0387(8) Uani 1 1 d .
C26_2 C 0.0224(5) 0.1915(3) 0.3824(3) 0.0208(6) Uani 1 1 d .
H26_2 H 0.0603 0.1839 0.3138 0.025 Uiso 1 1 calc R

loop_
_atom_site_aniso_label
_atom_site_aniso_U_11
_atom_site_aniso_U_22
_atom_site_aniso_U_33
_atom_site_aniso_U_23
_atom_site_aniso_U_13
_atom_site_aniso_U_12
Br1_1 0.0360(2) 0.02443(18) 0.02779(19) 0.01773(15) 0.00584(15) 0.00851(15)
N11_1 0.0353(17) 0.0190(13) 0.0207(13) 0.0115(11) 0.0041(12) 0.0058(13)
N12_1 0.0351(17) 0.0177(12) 0.0218(13) 0.0100(11) 0.0043(12) 0.0059(12)
C13_1 0.0318(19) 0.0229(15) 0.0206(15) 0.0122(13) -0.0006(13) 0.0009(14)
C14_1 0.0282(18) 0.0188(14) 0.0246(16) 0.0139(13) 0.0021(13) 0.0034(13)
C15_1 0.0284(18) 0.0184(14) 0.0226(15) 0.0107(12) 0.0028(13) 0.0037(13)
C21_1 0.0293(18) 0.0174(14) 0.0200(14) 0.0098(12) 0.0038(13) 0.0027(13)
C27_1 0.0297(18) 0.0184(14) 0.0212(15) 0.0118(12) 0.0040(13) 0.0035(13)
O21_1 0.0391(16) 0.0203(11) 0.0206(12) 0.0090(10) 0.0007(10) 0.0090(11)
O22_1 0.0371(15) 0.0172(11) 0.0207(11) 0.0074(9) 0.0024(10) 0.0055(11)
C22_1 0.0316(19) 0.0197(15) 0.0174(14) 0.0071(12) 0.0020(13) 0.0026(14)
C23_1 0.0257(17) 0.0259(16) 0.0217(15) 0.0159(13) 0.0007(13) 0.0002(14)
N23_1 0.0286(16) 0.0345(17) 0.0240(14) 0.0185(13) -0.0010(12) -0.0016(14)
O23_1 0.060(2) 0.0357(16) 0.0191(12) 0.0124(12) -0.0002(13) 0.0000(15)
O24_1 0.0472(18) 0.0431(17) 0.0347(15) 0.0278(14) 0.0000(13) 0.0092(15)
C24_1 0.0254(17) 0.0231(15) 0.0273(16) 0.0162(14) 0.0017(13) 0.0028(14)
C25_1 0.0275(18) 0.0174(14) 0.0213(15) 0.0079(12) 0.0048(13) 0.0039(13)
N25_1 0.0313(17) 0.0169(13) 0.0250(14) 0.0088(11) 0.0022(12) 0.0034(12)
O25_1 0.0440(18) 0.0291(14) 0.0361(16) 0.0081(12) -0.0017(13) 0.0192(14)
O26_1 0.0428(17) 0.0212(12) 0.0222(12) 0.0081(10) -0.0035(11) 0.0033(12)
C26_1 0.0262(17) 0.0182(14) 0.0181(14) 0.0091(12) -0.0010(12) 0.0004(13)
Br2_2 0.0347(2) 0.02524(18) 0.02790(19) 0.01863(15) -0.00117(15) -0.00337(15)
N11_2 0.0332(17) 0.0176(12) 0.0200(13) 0.0117(11) 0.0028(12) 0.0005(12)
N12_2 0.0348(17) 0.0180(12) 0.0187(13) 0.0087(11) 0.0009(12) 0.0011(12)
C13_2 0.0341(19) 0.0194(14) 0.0191(14) 0.0098(12) 0.0043(13) 0.0018(14)
C14_2 0.0230(16) 0.0189(14) 0.0235(15) 0.0136(12) -0.0003(12) -0.0001(13)
C15_2 0.0327(19) 0.0182(14) 0.0225(15) 0.0110(12) 0.0023(14) 0.0014(14)
C21_2 0.0275(17) 0.0191(14) 0.0198(14) 0.0103(12) 0.0017(13) 0.0027(13)
C27_2 0.0284(18) 0.0180(14) 0.0212(15) 0.0102(12) -0.0009(13) 0.0023(13)
O21_2 0.0373(15) 0.0173(11) 0.0206(11) 0.0087(9) 0.0016(10) -0.0033(11)
O22_2 0.0387(16) 0.0178(11) 0.0218(12) 0.0091(9) -0.0016(11) -0.0033(11)
C22_2 0.0283(18) 0.0206(15) 0.0178(14) 0.0083(12) 0.0013(13) 0.0040(14)
C23_2 0.0244(17) 0.0280(16) 0.0195(14) 0.0149(13) 0.0029(12) 0.0042(14)
N23_2 0.0305(17) 0.0317(16) 0.0228(14) 0.0160(13) 0.0021(12) 0.0074(14)
O23_2 0.058(2) 0.0348(15) 0.0194(12) 0.0130(12) 0.0081(13) 0.0099(15)
O24_2 0.0318(15) 0.0435(16) 0.0316(14) 0.0243(13) 0.0035(12) -0.0027(13)
C24_2 0.0245(16) 0.0227(15) 0.0219(15) 0.0152(13) 0.0003(13) 0.0018(13)
C25_2 0.0261(17) 0.0162(13) 0.0208(14) 0.0098(12) 0.0012(12) 0.0018(13)
N25_2 0.0302(16) 0.0169(12) 0.0228(14) 0.0085(11) 0.0012(12) 0.0011(12)
O25_2 0.0320(15) 0.0206(12) 0.0327(14) 0.0141(11) 0.0019(11) -0.0018(11)
O26_2 0.073(2) 0.0212(13) 0.0198(12) 0.0080(10) 0.0036(14) -0.0035(14)
C26_2 0.0275(17) 0.0171(14) 0.0190(14) 0.0091(12) 0.0002(12) 0.0019(13)

loop_
_atom_type_symbol
_atom_type_description
_atom_type_scat_dispersion_real
_atom_type_scat_dispersion_imag
_atom_type_scat_source
C C 0.0033 0.0016 'International Tables Vol C Tables 4.2.6.8 and 6.1.1.4'
H H 0.0000 0.0000 'International Tables Vol C Tables 4.2.6.8 and 6.1.1.4'
N N 0.0061 0.0033 'International Tables Vol C Tables 4.2.6.8 and 6.1.1.4'
O O 0.0106 0.0060 'International Tables Vol C Tables 4.2.6.8 and 6.1.1.4'
Br Br -0.2901 2.4595 'International Tables Vol C Tables 4.2.6.8 and 6.1.1.4'

loop_
_geom_angle_atom_site_label_1
_geom_angle_atom_site_label_2
_geom_angle_atom_site_label_3
_geom_angle
C15_1 N11_1 N12_1 113.0(3)
C15_1 N11_1 H11_1 129(3)
N12_1 N11_1 H11_1 118(3)
C13_1 N12_1 N11_1 105.2(3)
N12_1 C13_1 C14_1 109.9(3)
N12_1 C13_1 H13_1 125.0
C14_1 C13_1 H13_1 125.0
C15_1 C14_1 C13_1 106.4(3)
C15_1 C14_1 Br1_1 126.0(3)
C13_1 C14_1 Br1_1 127.6(3)
N11_1 C15_1 C14_1 105.6(3)
N11_1 C15_1 H15_1 127.2
C14_1 C15_1 H15_1 127.2
C22_1 C21_1 C26_1 120.6(3)
C22_1 C21_1 C27_1 117.5(3)
C26_1 C21_1 C27_1 121.9(3)
O22_1 C27_1 O21_1 125.1(3)
O22_1 C27_1 C21_1 121.6(3)
O21_1 C27_1 C21_1 113.3(3)
C27_1 O21_1 H21_1 109(3)
C23_1 C22_1 C21_1 118.4(3)
C23_1 C22_1 H22_1 120.8
C21_1 C22_1 H22_1 120.8
C22_1 C23_1 C24_1 123.2(3)
C22_1 C23_1 N23_1 118.3(3)
C24_1 C23_1 N23_1 118.4(3)
O24_1 N23_1 O23_1 124.1(3)
O24_1 N23_1 C23_1 118.4(3)
O23_1 N23_1 C23_1 117.4(3)
C25_1 C24_1 C23_1 116.1(3)
C25_1 C24_1 H24_1 121.9
C23_1 C24_1 H24_1 121.9
C24_1 C25_1 C26_1 123.6(3)
C24_1 C25_1 N25_1 117.9(3)
C26_1 C25_1 N25_1 118.5(3)
O25_1 N25_1 O26_1 124.3(3)
O25_1 N25_1 C25_1 118.0(3)
O26_1 N25_1 C25_1 117.6(3)
C25_1 C26_1 C21_1 118.0(3)
C25_1 C26_1 H26_1 121.0
C21_1 C26_1 H26_1 121.0
C15_2 N11_2 N12_2 113.0(3)
C15_2 N11_2 H11_2 128(4)
N12_2 N11_2 H11_2 118(4)
C13_2 N12_2 N11_2 105.2(3)
N12_2 C13_2 C14_2 109.6(3)
N12_2 C13_2 H13_2 125.2
C14_2 C13_2 H13_2 125.2
C15_2 C14_2 C13_2 106.1(3)
C15_2 C14_2 Br2_2 126.7(3)
C13_2 C14_2 Br2_2 127.1(3)
N11_2 C15_2 C14_2 106.1(3)
N11_2 C15_2 H15_2 127.0
C14_2 C15_2 H15_2 127.0
C26_2 C21_2 C22_2 120.2(3)
C26_2 C21_2 C27_2 121.4(3)
C22_2 C21_2 C27_2 118.5(3)
O22_2 C27_2 O21_2 125.4(3)
O22_2 C27_2 C21_2 121.2(3)
O21_2 C27_2 C21_2 113.3(3)
C27_2 O21_2 H21_2 112(3)
C23_2 C22_2 C21_2 119.0(3)
C23_2 C22_2 H22_2 120.5
C21_2 C22_2 H22_2 120.5
C24_2 C23_2 C22_2 122.4(3)
C24_2 C23_2 N23_2 119.0(3)
C22_2 C23_2 N23_2 118.6(3)
O24_2 N23_2 O23_2 124.6(3)
O24_2 N23_2 C23_2 118.0(3)
O23_2 N23_2 C23_2 117.4(3)
C23_2 C24_2 C25_2 116.9(3)
C23_2 C24_2 H24_2 121.6
C25_2 C24_2 H24_2 121.6
C24_2 C25_2 C26_2 123.3(3)
C24_2 C25_2 N25_2 117.9(3)
C26_2 C25_2 N25_2 118.8(3)
O25_2 N25_2 O26_2 124.4(3)
O25_2 N25_2 C25_2 118.1(3)
O26_2 N25_2 C25_2 117.5(3)
C25_2 C26_2 C21_2 118.3(3)
C25_2 C26_2 H26_2 120.9
C21_2 C26_2 H26_2 120.9

loop_
_geom_bond_atom_site_label_1
_geom_bond_atom_site_label_2
_geom_bond_distance
Br1_1 C14_1 1.873(3)
N11_1 C15_1 1.340(4)
N11_1 N12_1 1.352(4)
N11_1 H11_1 0.87(5)
N12_1 C13_1 1.340(5)
C13_1 C14_1 1.396(5)
C13_1 H13_1 0.9500
C14_1 C15_1 1.384(5)
C15_1 H15_1 0.9500
C21_1 C22_1 1.395(5)
C21_1 C26_1 1.397(5)
C21_1 C27_1 1.501(5)
C27_1 O22_1 1.219(4)
C27_1 O21_1 1.325(4)
O21_1 H21_1 0.88(5)
C22_1 C23_1 1.382(5)
C22_1 H22_1 0.9500
C23_1 C24_1 1.388(5)
C23_1 N23_1 1.472(5)
N23_1 O24_1 1.223(5)
N23_1 O23_1 1.227(5)
C24_1 C25_1 1.383(5)
C24_1 H24_1 0.9500
C25_1 C26_1 1.386(5)
C25_1 N25_1 1.477(4)
N25_1 O25_1 1.221(4)
N25_1 O26_1 1.228(4)
C26_1 H26_1 0.9500
Br2_2 C14_2 1.866(3)
N11_2 C15_2 1.339(5)
N11_2 N12_2 1.349(4)
N11_2 H11_2 0.75(5)
N12_2 C13_2 1.340(5)
C13_2 C14_2 1.409(5)
C13_2 H13_2 0.9500
C14_2 C15_2 1.372(5)
C15_2 H15_2 0.9500
C21_2 C26_2 1.393(5)
C21_2 C22_2 1.401(5)
C21_2 C27_2 1.495(5)
C27_2 O22_2 1.219(4)
C27_2 O21_2 1.312(4)
O21_2 H21_2 0.89(5)
C22_2 C23_2 1.387(5)
C22_2 H22_2 0.9500
C23_2 C24_2 1.383(5)
C23_2 N23_2 1.468(5)
N23_2 O24_2 1.224(5)
N23_2 O23_2 1.229(5)
C24_2 C25_2 1.386(5)
C24_2 H24_2 0.9500
C25_2 C26_2 1.387(5)
C25_2 N25_2 1.477(4)
N25_2 O25_2 1.222(4)
N25_2 O26_2 1.222(4)
C26_2 H26_2 0.9500

loop_
_geom_hbond_atom_site_label_D
_geom_hbond_atom_site_label_H
_geom_hbond_atom_site_label_A
_geom_hbond_distance_DH
_geom_hbond_distance_HA
_geom_hbond_distance_DA
_geom_hbond_angle_DHA
N11_1 H11_1 O22_1 0.87(5) 2.11(5) 2.834(4) 140(4)
N11_2 H11_2 O22_2 0.75(5) 2.18(5) 2.828(4) 145(5)
O21_1 H21_1 N12_1 0.88(5) 1.80(5) 2.674(4) 175(5)
O21_2 H21_2 N12_2 0.89(5) 1.79(5) 2.657(4) 167(5)

loop_
_geom_torsion_atom_site_label_1
_geom_torsion_atom_site_label_2
_geom_torsion_atom_site_label_3
_geom_torsion_atom_site_label_4
_geom_torsion
C15_1 N11_1 N12_1 C13_1 0.3(4)
N11_1 N12_1 C13_1 C14_1 -0.1(4)
N12_1 C13_1 C14_1 C15_1 -0.1(4)
N12_1 C13_1 C14_1 Br1_1 -178.0(3)
N12_1 N11_1 C15_1 C14_1 -0.3(4)
C13_1 C14_1 C15_1 N11_1 0.3(4)
Br1_1 C14_1 C15_1 N11_1 178.2(3)
C22_1 C21_1 C27_1 O22_1 1.4(6)
C26_1 C21_1 C27_1 O22_1 -177.1(4)
C22_1 C21_1 C27_1 O21_1 -179.3(3)
C26_1 C21_1 C27_1 O21_1 2.2(5)
C26_1 C21_1 C22_1 C23_1 -0.2(6)
C27_1 C21_1 C22_1 C23_1 -178.8(3)
C21_1 C22_1 C23_1 C24_1 -0.2(6)
C21_1 C22_1 C23_1 N23_1 177.7(3)
C22_1 C23_1 N23_1 O24_1 -176.0(4)
C24_1 C23_1 N23_1 O24_1 2.0(5)
C22_1 C23_1 N23_1 O23_1 4.4(5)
C24_1 C23_1 N23_1 O23_1 -177.6(4)
C22_1 C23_1 C24_1 C25_1 0.5(6)
N23_1 C23_1 C24_1 C25_1 -177.5(3)
C23_1 C24_1 C25_1 C26_1 -0.2(6)
C23_1 C24_1 C25_1 N25_1 178.8(3)
C24_1 C25_1 N25_1 O25_1 11.6(5)
C26_1 C25_1 N25_1 O25_1 -169.3(4)
C24_1 C25_1 N25_1 O26_1 -167.3(4)
C26_1 C25_1 N25_1 O26_1 11.8(5)
C24_1 C25_1 C26_1 C21_1 -0.2(6)
N25_1 C25_1 C26_1 C21_1 -179.2(3)
C22_1 C21_1 C26_1 C25_1 0.4(5)
C27_1 C21_1 C26_1 C25_1 178.9(3)
C15_2 N11_2 N12_2 C13_2 0.6(4)
N11_2 N12_2 C13_2 C14_2 -0.1(4)
N12_2 C13_2 C14_2 C15_2 -0.3(4)
N12_2 C13_2 C14_2 Br2_2 -178.3(3)
N12_2 N11_2 C15_2 C14_2 -0.8(4)
C13_2 C14_2 C15_2 N11_2 0.6(4)
Br2_2 C14_2 C15_2 N11_2 178.7(3)
C26_2 C21_2 C27_2 O22_2 -176.0(4)
C22_2 C21_2 C27_2 O22_2 2.4(5)
C26_2 C21_2 C27_2 O21_2 1.9(5)
C22_2 C21_2 C27_2 O21_2 -179.6(3)
C26_2 C21_2 C22_2 C23_2 0.6(5)
C27_2 C21_2 C22_2 C23_2 -177.9(3)
C21_2 C22_2 C23_2 C24_2 0.0(6)
C21_2 C22_2 C23_2 N23_2 179.7(3)
C24_2 C23_2 N23_2 O24_2 1.2(5)
C22_2 C23_2 N23_2 O24_2 -178.5(3)
C24_2 C23_2 N23_2 O23_2 -179.2(3)
C22_2 C23_2 N23_2 O23_2 1.1(5)
C22_2 C23_2 C24_2 C25_2 0.2(5)
N23_2 C23_2 C24_2 C25_2 -179.5(3)
C23_2 C24_2 C25_2 C26_2 -1.1(5)
C23_2 C24_2 C25_2 N25_2 178.3(3)
C24_2 C25_2 N25_2 O25_2 -7.7(5)
C26_2 C25_2 N25_2 O25_2 171.8(3)
C24_2 C25_2 N25_2 O26_2 173.3(3)
C26_2 C25_2 N25_2 O26_2 -7.3(5)
C24_2 C25_2 C26_2 C21_2 1.6(6)
N25_2 C25_2 C26_2 C21_2 -177.8(3)
C22_2 C21_2 C26_2 C25_2 -1.4(5)
C27_2 C21_2 C26_2 C25_2 177.1(3)
